data_7151706
loop_
_publ_author_name
'Bhuyan, Bhaskar J.'
'Mugesh, Govindasamy'

_publ_section_title
;
 Synthesis, characterization and antioxidant activity of angiotensin
 converting enzyme inhibitors.
;
_journal_issue 5
_journal_name_full 'Organic &amp; biomolecular chemistry'
_journal_page_first 1356
_journal_page_last 1365
_journal_paper_doi 10.1039/C0OB00823K
_journal_volume 9
_journal_year 2011
_chemical_absolute_configuration syn
_chemical_formula_moiety 'C21 H36 Br N2 O3'
_chemical_formula_sum 'C21 H36 Br N2 O3'
_chemical_formula_weight 444.43
_chemical_name_systematic
;

?

;
_space_group_IT_number 1
_symmetry_cell_setting triclinic
_symmetry_space_group_name_Hall 'P 1'
_symmetry_space_group_name_H-M 'P 1'
_atom_sites_solution_hydrogens geom
_atom_sites_solution_primary direct
_atom_sites_solution_secondary difmap
_audit_creation_method SHELXL-97
_cell_angle_alpha 82.918(11)
_cell_angle_beta 88.385(11)
_cell_angle_gamma 78.119(12)
_cell_formula_units_Z 1
_cell_length_a 5.3658(11)
_cell_length_b 10.1748(18)
_cell_length_c 10.905(2)
_cell_measurement_temperature 296(2)
_cell_measurement_theta_max 25.44
_cell_measurement_theta_min 1.88
_cell_volume 578.17(19)
_computing_cell_refinement 'Bruker Smart'
_computing_data_collection 'Bruker Smart'
_computing_data_reduction 'Bruker Saint'
_computing_molecular_graphics 'Ortep-3 for Windows (Farrugia, 1997)'
_computing_publication_material 'WinGX publication routines (Farrugia, 1999)'
_computing_structure_refinement 'SHELXL-97 (Sheldrick, 1997)'
_computing_structure_solution 'SHELXS-97 (Sheldrick, 1997)'
_diffrn_ambient_temperature 296(2)
_diffrn_detector_area_resol_mean 0.3
_diffrn_measured_fraction_theta_full 0.994
_diffrn_measured_fraction_theta_max 0.994
_diffrn_measurement_device_type 'Bruker Smart CCD Area Detector'
_diffrn_measurement_method 'omega scans'
_diffrn_radiation_monochromator graphite
_diffrn_radiation_source 'fine-focus sealed tube'
_diffrn_radiation_type MoK\a
_diffrn_radiation_wavelength 0.71073
_diffrn_reflns_av_R_equivalents 0.0345
_diffrn_reflns_av_sigmaI/netI 0.0969
_diffrn_reflns_limit_h_max 6
_diffrn_reflns_limit_h_min -6
_diffrn_reflns_limit_k_max 12
_diffrn_reflns_limit_k_min -12
_diffrn_reflns_limit_l_max 13
_diffrn_reflns_limit_l_min -13
_diffrn_reflns_number 7602
_diffrn_reflns_theta_full 25.44
_diffrn_reflns_theta_max 25.44
_diffrn_reflns_theta_min 1.88
_exptl_absorpt_coefficient_mu 1.799
_exptl_absorpt_correction_T_max 0.723
_exptl_absorpt_correction_T_min 0.588
_exptl_absorpt_correction_type empirical
_exptl_absorpt_process_details SADABS(Sheldrick,1997)
_exptl_crystal_colour yellow
_exptl_crystal_density_diffrn 1.276
_exptl_crystal_density_method 'not measured'
_exptl_crystal_description rectangular
_exptl_crystal_F_000 235
_exptl_crystal_size_max 0.29
_exptl_crystal_size_mid 0.21
_exptl_crystal_size_min 0.18
_refine_diff_density_max 0.878
_refine_diff_density_min -0.362
_refine_diff_density_rms 0.113
_refine_ls_abs_structure_details 'Flack H D (1983), Acta Cryst. A39, 876-881'
_refine_ls_abs_structure_Flack 0.21(3)
_refine_ls_extinction_coef 0.033(3)
_refine_ls_extinction_method SHELXL
_refine_ls_goodness_of_fit_ref 0.921
_refine_ls_hydrogen_treatment constr
_refine_ls_matrix_type full
_refine_ls_number_parameters 255
_refine_ls_number_reflns 3881
_refine_ls_number_restraints 3
_refine_ls_restrained_S_all 0.921
_refine_ls_R_factor_all 0.1794
_refine_ls_R_factor_gt 0.0950
_refine_ls_shift/su_max 0.000
_refine_ls_shift/su_mean 0.000
_refine_ls_structure_factor_coef Fsqd
_refine_ls_weighting_details 'calc w=1/[\s^2^(Fo^2^)+(0.1980P)^2^+0.0000P] where P=(Fo^2^+2Fc^2^)/3'
_refine_ls_weighting_scheme calc
_refine_ls_wR_factor_gt 0.2661
_refine_ls_wR_factor_ref 0.3022
_reflns_number_gt 1812
_reflns_number_total 3881
_reflns_threshold_expression >2sigma(I)
_cod_data_source_file C0OB00823K.TXT
_cod_data_source_block compound13_0m
_cod_depositor_comments
;
The following automatic conversions were performed:
'_symmetry_cell_setting' value 'Triclinic' changed to 'triclinic'
according to '/home/saulius/struct/CIF-dictionaries/cif_core.dic'
dictionary named 'cif_core.dic' version 2.4.1 from 2010-06-29.

Automatic conversion script
Id: cif_fix_enum 1555 2011-01-17 13:19:09Z saulius 
;
_cod_original_cell_volume 578.16(19)
_cod_original_sg_symbol_H-M P1
_cod_database_code 7151706

loop_
_symmetry_equiv_pos_as_xyz
'x, y, z'

loop_
_atom_site_label
_atom_site_type_symbol
_atom_site_fract_x
_atom_site_fract_y
_atom_site_fract_z
_atom_site_U_iso_or_equiv
_atom_site_adp_type
_atom_site_occupancy
_atom_site_symmetry_multiplicity
_atom_site_calc_flag
_atom_site_refinement_flags
_atom_site_disorder_assembly
_atom_site_disorder_group
Br1A Br -0.0491(3) 0.70179(18) 0.79805(19) 0.1362(11) Uani 0.828(6) 1 d P A 1
Br1B Br -0.383(2) 0.6863(11) 0.6303(12) 0.134(5) Uani 0.172(6) 1 d P A 2
C13 C 0.0820(17) 0.1944(11) 0.8887(8) 0.058(3) Uani 1 1 d . . .
H13 H -0.0984 0.2387 0.8848 0.069 Uiso 1 1 calc R . .
C2 C 0.878(2) 0.1900(11) 0.3800(9) 0.066(3) Uani 1 1 d . . .
H2A H 1.0335 0.1760 0.3318 0.079 Uiso 1 1 calc R . .
H2B H 0.8587 0.2770 0.4108 0.079 Uiso 1 1 calc R . .
C9 C 0.308(2) 0.7259(11) 0.1783(11) 0.082(4) Uani 1 1 d . . .
H9A H 0.2893 0.8190 0.1948 0.099 Uiso 1 1 calc R . .
H9B H 0.1710 0.7218 0.1235 0.099 Uiso 1 1 calc R . .
C19 C 0.143(4) 0.5374(17) 0.742(2) 0.136(6) Uani 1 1 d . . .
H19A H 0.2309 0.5603 0.6656 0.163 Uiso 1 1 calc R A 1
H19B H 0.2708 0.4936 0.8030 0.163 Uiso 1 1 calc R A 1
C12 C 0.221(2) 0.2500(11) 0.9882(11) 0.065(3) Uani 1 1 d . . .
C11 C 0.607(2) 0.5318(11) 0.0943(10) 0.076(3) Uani 1 1 d . . .
H11A H 0.4819 0.5188 0.0371 0.091 Uiso 1 1 calc R . .
H11B H 0.7748 0.5057 0.0581 0.091 Uiso 1 1 calc R . .
C14 C 0.110(2) 0.0393(11) 0.9161(11) 0.070(3) Uani 1 1 d . . .
H14A H 0.1002 0.0115 1.0041 0.084 Uiso 1 1 calc R . .
H14B H -0.0197 0.0084 0.8740 0.084 Uiso 1 1 calc R . .
C8 C 0.285(2) 0.6378(11) 0.2975(12) 0.079(3) Uani 1 1 d . . .
H8A H 0.1175 0.6646 0.3329 0.095 Uiso 1 1 calc R . .
H8B H 0.4107 0.6486 0.3559 0.095 Uiso 1 1 calc R . .
C16 C 0.389(2) 0.0811(12) 0.7505(9) 0.075(3) Uani 1 1 d . . .
H16A H 0.5584 0.1009 0.7427 0.090 Uiso 1 1 calc R . .
H16B H 0.3532 0.0416 0.6780 0.090 Uiso 1 1 calc R . .
C1 C 0.6539(18) 0.1938(10) 0.2961(9) 0.058(2) Uani 1 1 d . . .
H1 H 0.4986 0.2160 0.3453 0.070 Uiso 1 1 calc R . .
C18 C -0.018(2) 0.4430(11) 0.7204(16) 0.101(5) Uani 1 1 d . A .
H18 H -0.1253 0.4215 0.7913 0.121 Uiso 1 1 calc R . .
C17 C 0.172(2) 0.3172(11) 0.6804(10) 0.071(3) Uani 1 1 d . . .
C7 C 0.3299(18) 0.4870(11) 0.2727(11) 0.070(3) Uani 1 1 d . . .
H7A H 0.3206 0.4297 0.3500 0.083 Uiso 1 1 calc R . .
H7B H 0.1978 0.4753 0.2186 0.083 Uiso 1 1 calc R . .
C4 C 0.902(2) -0.0558(13) 0.4447(11) 0.081(3) Uani 1 1 d . . .
H4A H 0.9002 -0.1218 0.5168 0.097 Uiso 1 1 calc R . .
H4B H 1.0581 -0.0840 0.3994 0.097 Uiso 1 1 calc R . .
C6 C 0.5906(19) 0.4451(10) 0.2129(9) 0.059(2) Uani 1 1 d . . .
H6 H 0.7221 0.4568 0.2688 0.071 Uiso 1 1 calc R . .
C5 C 0.673(3) -0.0550(14) 0.3620(16) 0.104(5) Uani 1 1 d . . .
H5A H 0.6931 -0.1412 0.3296 0.124 Uiso 1 1 calc R . .
H5B H 0.5170 -0.0414 0.4101 0.124 Uiso 1 1 calc R . .
C3 C 0.902(3) 0.0819(12) 0.4872(9) 0.081(3) Uani 1 1 d . . .
H3A H 0.7607 0.1039 0.5438 0.097 Uiso 1 1 calc R . .
H3B H 1.0584 0.0776 0.5310 0.097 Uiso 1 1 calc R . .
C10 C 0.560(3) 0.6829(13) 0.1151(14) 0.089(4) Uani 1 1 d . . .
H10A H 0.6960 0.6975 0.1653 0.107 Uiso 1 1 calc R . .
H10B H 0.5622 0.7381 0.0360 0.107 Uiso 1 1 calc R . .
C15 C 0.365(3) -0.0123(15) 0.8675(15) 0.111(5) Uani 1 1 d . . .
H15A H 0.3800 -0.1046 0.8495 0.133 Uiso 1 1 calc R . .
H15B H 0.4950 -0.0098 0.9265 0.133 Uiso 1 1 calc R . .
O3 O 0.3030(17) 0.3148(10) 0.5840(7) 0.100(3) Uani 1 1 d . A .
O2 O 0.1281(13) 0.2550(9) 1.0885(7) 0.080(2) Uani 1 1 d . . .
O1 O 0.4249(16) 0.2834(10) 0.9534(7) 0.087(2) Uani 1 1 d . . .
N1 N 0.6368(15) 0.2998(8) 0.1911(7) 0.058(2) Uani 1 1 d . . .
H1A H 0.5112 0.2905 0.1419 0.070 Uiso 1 1 calc R . .
H1B H 0.7829 0.2825 0.1480 0.070 Uiso 1 1 calc R . .
N2 N 0.1962(14) 0.2043(10) 0.7663(7) 0.065(2) Uani 1 1 d . A .
C20 C 0.658(2) 0.0594(10) 0.2551(11) 0.073(3) Uani 1 1 d . . .
H20A H 0.8041 0.0376 0.2011 0.087 Uiso 1 1 calc R . .
H20B H 0.5061 0.0646 0.2074 0.087 Uiso 1 1 calc R . .
C21 C -0.182(3) 0.5046(17) 0.5911(16) 0.113(5) Uani 1 1 d . . .
H21A H -0.2937 0.4461 0.5727 0.136 Uiso 1 1 calc R A 2
H21B H -0.0680 0.5156 0.5215 0.136 Uiso 1 1 calc R A 2

loop_
_atom_site_aniso_label
_atom_site_aniso_U_11
_atom_site_aniso_U_22
_atom_site_aniso_U_33
_atom_site_aniso_U_23
_atom_site_aniso_U_13
_atom_site_aniso_U_12
Br1A 0.215(3) 0.0753(11) 0.1129(15) -0.0304(10) 0.0266(13) -0.0105(11)
Br1B 0.112(8) 0.113(8) 0.164(10) 0.019(7) 0.019(6) -0.017(5)
C13 0.041(5) 0.096(8) 0.041(5) -0.023(5) 0.009(4) -0.017(5)
C2 0.082(7) 0.064(6) 0.056(6) -0.011(5) -0.025(5) -0.024(5)
C9 0.097(9) 0.055(7) 0.085(8) 0.004(6) -0.021(7) 0.003(6)
C19 0.152(15) 0.096(12) 0.165(17) -0.043(11) -0.020(12) -0.019(11)
C12 0.054(7) 0.073(7) 0.060(7) -0.019(5) -0.013(5) 0.015(5)
C11 0.084(8) 0.068(7) 0.062(7) 0.007(6) -0.016(5) 0.008(5)
C14 0.072(7) 0.068(7) 0.075(7) -0.011(6) -0.008(5) -0.022(5)
C8 0.084(8) 0.055(6) 0.099(9) -0.018(6) -0.011(6) -0.011(6)
C16 0.078(7) 0.090(8) 0.042(5) -0.003(6) 0.003(5) 0.018(6)
C1 0.048(5) 0.066(6) 0.067(6) -0.020(5) -0.003(4) -0.020(4)
C18 0.057(7) 0.047(6) 0.194(15) -0.003(8) -0.033(8) 0.000(5)
C17 0.083(8) 0.072(7) 0.060(7) 0.007(6) -0.018(6) -0.025(6)
C7 0.056(6) 0.077(7) 0.072(7) -0.002(6) 0.013(5) -0.011(5)
C4 0.084(8) 0.079(8) 0.075(7) -0.003(6) 0.014(6) -0.010(6)
C6 0.058(6) 0.060(6) 0.060(6) -0.010(5) -0.007(4) -0.011(4)
C5 0.082(8) 0.074(8) 0.155(14) 0.004(9) -0.028(9) -0.024(7)
C3 0.119(9) 0.085(9) 0.036(5) 0.010(6) 0.005(5) -0.024(7)
C10 0.084(8) 0.072(8) 0.104(9) 0.000(7) 0.013(7) -0.012(6)
C15 0.125(12) 0.076(9) 0.115(11) 0.022(8) 0.008(9) -0.003(8)
O3 0.129(7) 0.118(7) 0.043(4) 0.001(4) 0.038(4) -0.015(5)
O2 0.068(5) 0.121(7) 0.045(4) -0.029(4) -0.008(4) 0.010(4)
O1 0.061(5) 0.131(7) 0.079(5) -0.035(5) -0.008(4) -0.028(5)
N1 0.062(5) 0.058(5) 0.054(5) -0.013(4) -0.012(4) -0.005(4)
N2 0.048(5) 0.092(6) 0.056(5) -0.026(5) -0.010(4) -0.005(4)
C20 0.067(7) 0.054(6) 0.091(8) 0.006(6) -0.041(6) -0.002(5)
C21 0.105(10) 0.104(11) 0.128(12) 0.003(9) 0.001(9) -0.024(8)

loop_
_atom_type_symbol
_atom_type_description
_atom_type_scat_dispersion_real
_atom_type_scat_dispersion_imag
_atom_type_scat_source
C C 0.0033 0.0016 'International Tables Vol C Tables 4.2.6.8 and 6.1.1.4'
H H 0.0000 0.0000 'International Tables Vol C Tables 4.2.6.8 and 6.1.1.4'
N N 0.0061 0.0033 'International Tables Vol C Tables 4.2.6.8 and 6.1.1.4'
O O 0.0106 0.0060 'International Tables Vol C Tables 4.2.6.8 and 6.1.1.4'
Br Br -0.2901 2.4595 'International Tables Vol C Tables 4.2.6.8 and 6.1.1.4'

loop_
_geom_angle_atom_site_label_1
_geom_angle_atom_site_label_2
_geom_angle_atom_site_label_3
_geom_angle
_geom_angle_site_symmetry_1
_geom_angle_site_symmetry_3
_geom_angle_publ_flag
N2 C13 C14 100.2(8) . . ?
N2 C13 C12 114.5(8) . . ?
C14 C13 C12 110.9(8) . . ?
N2 C13 H13 110.3 . . ?
C14 C13 H13 110.3 . . ?
C12 C13 H13 110.3 . . ?
C3 C2 C1 113.6(9) . . ?
C3 C2 H2A 108.9 . . ?
C1 C2 H2A 108.9 . . ?
C3 C2 H2B 108.9 . . ?
C1 C2 H2B 108.9 . . ?
H2A C2 H2B 107.7 . . ?
C8 C9 C10 112.0(9) . . ?
C8 C9 H9A 109.2 . . ?
C10 C9 H9A 109.2 . . ?
C8 C9 H9B 109.2 . . ?
C10 C9 H9B 109.2 . . ?
H9A C9 H9B 107.9 . . ?
C18 C19 Br1A 112.4(13) . . ?
C18 C19 H19A 109.1 . . ?
Br1A C19 H19A 109.1 . . ?
C18 C19 H19B 109.1 . . ?
Br1A C19 H19B 109.1 . . ?
H19A C19 H19B 107.8 . . ?
O2 C12 O1 126.4(10) . . ?
O2 C12 C13 118.6(11) . . ?
O1 C12 C13 115.0(9) . . ?
C6 C11 C10 110.7(10) . . ?
C6 C11 H11A 109.5 . . ?
C10 C11 H11A 109.5 . . ?
C6 C11 H11B 109.5 . . ?
C10 C11 H11B 109.5 . . ?
H11A C11 H11B 108.1 . . ?
C15 C14 C13 103.0(9) . . ?
C15 C14 H14A 111.2 . . ?
C13 C14 H14A 111.2 . . ?
C15 C14 H14B 111.2 . . ?
C13 C14 H14B 111.2 . . ?
H14A C14 H14B 109.1 . . ?
C9 C8 C7 109.5(10) . . ?
C9 C8 H8A 109.8 . . ?
C7 C8 H8A 109.8 . . ?
C9 C8 H8B 109.8 . . ?
C7 C8 H8B 109.8 . . ?
H8A C8 H8B 108.2 . . ?
N2 C16 C15 103.6(9) . . ?
N2 C16 H16A 111.0 . . ?
C15 C16 H16A 111.0 . . ?
N2 C16 H16B 111.0 . . ?
C15 C16 H16B 111.0 . . ?
H16A C16 H16B 109.0 . . ?
N1 C1 C20 111.6(8) . . ?
N1 C1 C2 112.4(8) . . ?
C20 C1 C2 111.6(8) . . ?
N1 C1 H1 107.0 . . ?
C20 C1 H1 107.0 . . ?
C2 C1 H1 107.0 . . ?
C19 C18 C17 104.3(11) . . ?
C19 C18 C21 107.6(14) . . ?
C17 C18 C21 102.4(12) . . ?
C19 C18 H18 113.8 . . ?
C17 C18 H18 113.8 . . ?
C21 C18 H18 113.8 . . ?
O3 C17 N2 120.4(11) . . ?
O3 C17 C18 126.0(11) . . ?
N2 C17 C18 113.5(11) . . ?
C6 C7 C8 110.2(9) . . ?
C6 C7 H7A 109.6 . . ?
C8 C7 H7A 109.6 . . ?
C6 C7 H7B 109.6 . . ?
C8 C7 H7B 109.6 . . ?
H7A C7 H7B 108.1 . . ?
C3 C4 C5 113.2(10) . . ?
C3 C4 H4A 108.9 . . ?
C5 C4 H4A 108.9 . . ?
C3 C4 H4B 108.9 . . ?
C5 C4 H4B 108.9 . . ?
H4A C4 H4B 107.7 . . ?
C11 C6 N1 109.9(8) . . ?
C11 C6 C7 110.2(8) . . ?
N1 C6 C7 110.5(8) . . ?
C11 C6 H6 108.7 . . ?
N1 C6 H6 108.7 . . ?
C7 C6 H6 108.7 . . ?
C20 C5 C4 109.1(9) . . ?
C20 C5 H5A 109.9 . . ?
C4 C5 H5A 109.9 . . ?
C20 C5 H5B 109.9 . . ?
C4 C5 H5B 109.9 . . ?
H5A C5 H5B 108.3 . . ?
C2 C3 C4 111.1(9) . . ?
C2 C3 H3A 109.4 . . ?
C4 C3 H3A 109.4 . . ?
C2 C3 H3B 109.4 . . ?
C4 C3 H3B 109.4 . . ?
H3A C3 H3B 108.0 . . ?
C9 C10 C11 111.3(10) . . ?
C9 C10 H10A 109.4 . . ?
C11 C10 H10A 109.4 . . ?
C9 C10 H10B 109.4 . . ?
C11 C10 H10B 109.4 . . ?
H10A C10 H10B 108.0 . . ?
C14 C15 C16 105.1(10) . . ?
C14 C15 H15A 110.7 . . ?
C16 C15 H15A 110.7 . . ?
C14 C15 H15B 110.7 . . ?
C16 C15 H15B 110.7 . . ?
H15A C15 H15B 108.8 . . ?
C1 N1 C6 120.0(7) . . ?
C1 N1 H1A 107.3 . . ?
C6 N1 H1A 107.3 . . ?
C1 N1 H1B 107.3 . . ?
C6 N1 H1B 107.3 . . ?
H1A N1 H1B 106.9 . . ?
C17 N2 C13 127.4(9) . . ?
C17 N2 C16 120.8(9) . . ?
C13 N2 C16 110.9(8) . . ?
C1 C20 C5 113.6(10) . . ?
C1 C20 H20A 108.8 . . ?
C5 C20 H20A 108.8 . . ?
C1 C20 H20B 108.8 . . ?
C5 C20 H20B 108.8 . . ?
H20A C20 H20B 107.7 . . ?
C18 C21 Br1B 103.3(11) . . ?
C18 C21 H21A 111.1 . . ?
Br1B C21 H21A 111.1 . . ?
C18 C21 H21B 111.1 . . ?
Br1B C21 H21B 111.1 . . ?
H21A C21 H21B 109.1 . . ?

loop_
_geom_bond_atom_site_label_1
_geom_bond_atom_site_label_2
_geom_bond_distance
_geom_bond_site_symmetry_2
_geom_bond_publ_flag
Br1A C19 1.935(18) . ?
Br1B C21 2.03(2) . ?
C13 N2 1.453(12) . ?
C13 C14 1.546(15) . ?
C13 C12 1.556(14) . ?
C13 H13 0.9800 . ?
C2 C3 1.492(15) . ?
C2 C1 1.521(13) . ?
C2 H2A 0.9700 . ?
C2 H2B 0.9700 . ?
C9 C8 1.502(17) . ?
C9 C10 1.508(18) . ?
C9 H9A 0.9700 . ?
C9 H9B 0.9700 . ?
C19 C18 1.46(2) . ?
C19 H19A 0.9700 . ?
C19 H19B 0.9700 . ?
C12 O2 1.191(13) . ?
C12 O1 1.248(14) . ?
C11 C6 1.484(14) . ?
C11 C10 1.550(18) . ?
C11 H11A 0.9700 . ?
C11 H11B 0.9700 . ?
C14 C15 1.466(18) . ?
C14 H14A 0.9700 . ?
C14 H14B 0.9700 . ?
C8 C7 1.560(16) . ?
C8 H8A 0.9700 . ?
C8 H8B 0.9700 . ?
C16 N2 1.476(13) . ?
C16 C15 1.514(17) . ?
C16 H16A 0.9700 . ?
C16 H16B 0.9700 . ?
C1 N1 1.463(13) . ?
C1 C20 1.486(14) . ?
C1 H1 0.9800 . ?
C18 C17 1.564(18) . ?
C18 C21 1.67(2) . ?
C18 H18 0.9800 . ?
C17 O3 1.248(13) . ?
C17 N2 1.377(14) . ?
C7 C6 1.528(15) . ?
C7 H7A 0.9700 . ?
C7 H7B 0.9700 . ?
C4 C3 1.529(17) . ?
C4 C5 1.542(18) . ?
C4 H4A 0.9700 . ?
C4 H4B 0.9700 . ?
C6 N1 1.496(12) . ?
C6 H6 0.9800 . ?
C5 C20 1.534(18) . ?
C5 H5A 0.9700 . ?
C5 H5B 0.9700 . ?
C3 H3A 0.9700 . ?
C3 H3B 0.9700 . ?
C10 H10A 0.9700 . ?
C10 H10B 0.9700 . ?
C15 H15A 0.9700 . ?
C15 H15B 0.9700 . ?
N1 H1A 0.9000 . ?
N1 H1B 0.9000 . ?
C20 H20A 0.9700 . ?
C20 H20B 0.9700 . ?
C21 H21A 0.9700 . ?
C21 H21B 0.9700 . ?
